data_7046226
loop_
_publ_author_name
'Stanoppi, Marco'
'Lorbach, Andreas'

_publ_section_title
;
 Boron-based donor-spiro-acceptor compounds exhibiting thermally activated
 delayed fluorescence (TADF).
;
_journal_issue 31
_journal_name_full 'Dalton transactions (Cambridge, England : 2003)'
_journal_page_first 10394
_journal_page_last 10398
_journal_paper_doi 10.1039/c8dt01255e
_journal_volume 47
_journal_year 2018
_chemical_formula_moiety 'C41 H45 B N2, 0.5(C H2 Cl2)'
_chemical_formula_sum 'C41.5 H46 B Cl N2'
_chemical_formula_weight 619.06
_space_group_crystal_system triclinic
_space_group_IT_number 2
_space_group_name_Hall '-P 1'
_space_group_name_H-M_alt 'P -1'
_symmetry_space_group_name_Hall '-P 1'
_symmetry_space_group_name_H-M 'P -1'
_atom_sites_solution_hydrogens geom
_atom_sites_solution_primary direct
_audit_creation_date 2018-02-09
_audit_creation_method
;
Olex2 1.2
(compiled 2017.08.10 svn.r3458 for OlexSys, GUI svn.r5381)
;
_audit_update_record
;
2018-03-16 deposited with the CCDC.
2018-05-02 downloaded from the CCDC.
;
_cell_angle_alpha 70.971(4)
_cell_angle_beta 82.959(4)
_cell_angle_gamma 89.145(4)
_cell_formula_units_Z 2
_cell_length_a 7.7660(4)
_cell_length_b 13.7779(7)
_cell_length_c 17.7144(9)
_cell_measurement_reflns_used 24062
_cell_measurement_temperature 100(1)
_cell_measurement_theta_max 30.56
_cell_measurement_theta_min 2.28
_cell_volume 1777.70(16)
_computing_cell_refinement 'STOE X-AREA'
_computing_data_collection 'STOE X-AREA'
_computing_data_reduction 'STOE X-RED'
_computing_molecular_graphics 'Olex2 (Dolomanov et al., 2009)'
_computing_publication_material 'Olex2 (Dolomanov et al., 2009)'
_computing_structure_refinement 'ShelXL (Sheldrick, 2015)'
_computing_structure_solution 'ShelXS (Sheldrick, 2008)'
_diffrn_ambient_temperature 100(1)
_diffrn_detector 'image plate (34 cm diameter)'
_diffrn_detector_area_resol_mean 6.67
_diffrn_detector_type STOE
_diffrn_measured_fraction_theta_full 0.999
_diffrn_measured_fraction_theta_max 0.993
_diffrn_measurement_device '2-circle goniometer'
_diffrn_measurement_device_type 'STOE IPDS 2T'
_diffrn_measurement_method 'rotation method'
_diffrn_radiation_collimation '0.5 mm diameter, monocapillary'
_diffrn_radiation_monochromator 'plane graphite'
_diffrn_radiation_probe x-ray
_diffrn_radiation_type 'Mo K\a'
_diffrn_radiation_wavelength 0.71073
_diffrn_reflns_av_R_equivalents 0.0360
_diffrn_reflns_av_unetI/netI 0.0389
_diffrn_reflns_Laue_measured_fraction_full 0.999
_diffrn_reflns_Laue_measured_fraction_max 0.993
_diffrn_reflns_limit_h_max 9
_diffrn_reflns_limit_h_min -9
_diffrn_reflns_limit_k_max 17
_diffrn_reflns_limit_k_min -17
_diffrn_reflns_limit_l_max 22
_diffrn_reflns_limit_l_min -22
_diffrn_reflns_number 27942
_diffrn_reflns_point_group_measured_fraction_full 0.999
_diffrn_reflns_point_group_measured_fraction_max 0.993
_diffrn_reflns_theta_full 25.242
_diffrn_reflns_theta_max 27.091
_diffrn_reflns_theta_min 2.281
_diffrn_source 'sealed X-ray tube, 12 x 0.4 mm long-fine focus'
_exptl_absorpt_coefficient_mu 0.138
_exptl_absorpt_correction_T_max 0.98649
_exptl_absorpt_correction_T_min 0.91780
_exptl_absorpt_correction_type multi-scan
_exptl_absorpt_process_details
'MULABS / PLATON Spek, A.L. (2003). J. Appl. Cryst. 36, 7-13. Spek, A.L. (2009). Acta Cryst. D65, 148-155.'
_exptl_crystal_colour orange
_exptl_crystal_colour_primary orange
_exptl_crystal_density_diffrn 1.157
_exptl_crystal_description block
_exptl_crystal_F_000 662
_exptl_crystal_size_max 0.45
_exptl_crystal_size_mid 0.35
_exptl_crystal_size_min 0.3
_refine_diff_density_max 0.410
_refine_diff_density_min -0.303
_refine_diff_density_rms 0.036
_refine_ls_extinction_method none
_refine_ls_goodness_of_fit_ref 1.023
_refine_ls_hydrogen_treatment constr
_refine_ls_matrix_type full
_refine_ls_number_parameters 530
_refine_ls_number_reflns 7774
_refine_ls_number_restraints 262
_refine_ls_restrained_S_all 1.008
_refine_ls_R_factor_all 0.0766
_refine_ls_R_factor_gt 0.0497
_refine_ls_shift/su_max 0.000
_refine_ls_shift/su_mean 0.000
_refine_ls_structure_factor_coef Fsqd
_refine_ls_weighting_details 'w=1/[\s^2^(Fo^2^)+(0.0623P)^2^+0.2643P] where P=(Fo^2^+2Fc^2^)/3'
_refine_ls_weighting_scheme calc
_refine_ls_wR_factor_gt 0.1152
_refine_ls_wR_factor_ref 0.1241
_reflns_Friedel_coverage 0.000
_reflns_number_gt 5589
_reflns_number_total 7774
_reflns_threshold_expression 'I > 2\s(I)'
_cod_data_source_file c8dt01255e3.cif
_cod_data_source_block AL46
_cod_depositor_comments 'Adding full bibliography for 7046223--7046226.cif.'
_cod_original_formula_sum 'C41.50 H46 B Cl N2'
_cod_database_code 7046226
_shelxl_version_number 2013-4
_shelx_space_group_comment
;
The symmetry employed for this shelxl refinement is uniquely defined
by the following loop, which should always be used as a source of
symmetry information in preference to the above space-group names.
They are only intended as comments.
;
_shelx_estimated_absorpt_t_max 0.960
_shelx_estimated_absorpt_t_min 0.940
_olex2_refinement_description
;
1. Fixed Uiso
 At 1.2 times of:
  All C(H) groups, All C(H,H) groups
 At 1.5 times of:
  All C(H,H,H) groups
2. Rigid bond restraints
 N1, C1, C2, C3, C4, C5, C6, C7, C8, C9, C10, C11
 with sigma for 1-2 distances of 0.01 and sigma for 1-3 distances of 0.01
 N1A, C1A, C2A, C3A, C4A, C5A, C6A, C7A, C8A, C9A, C10A, C11A
 with sigma for 1-2 distances of 0.01 and sigma for 1-3 distances of 0.01
3. Uiso/Uaniso restraints and constraints
Uanis(N1) = Uanis(C1A)
Uanis(C1) = Uanis(N1A)
4. Rigid body (RIGU) restrains
 N1, C1, C2, C3, C4, C5, C6, C7, C8, C9, C10, C11
 with sigma for 1-2 distances of 0.004 and sigma for 1-3 distances of 0.004
 N1A, C1A, C2A, C3A, C4A, C5A, C6A, C7A, C8A, C9A, C10A, C11A
 with sigma for 1-2 distances of 0.004 and sigma for 1-3 distances of 0.004
5. Same fragment restrains
{N1, C1, C2, C3, C4, C5, C6, C7, C8, C9, C10, C11} sigma for 1-2: 0.02, 1-3:
0.04
as
{N1A, C1A, C2A, C3A, C4A, C5A, C6A, C7A, C8A, C9A, C10A, C11A}
6. Others
 Sof(N1A)=Sof(C1A)=Sof(C2A)=Sof(H2A)=Sof(C3A)=Sof(H3A)=Sof(C4A)=Sof(H4A)=
 Sof(C5A)=Sof(H5A)=Sof(C6A)=Sof(C7A)=Sof(C8A)=Sof(H8A)=Sof(C9A)=Sof(H9A)=
 Sof(C10A)=Sof(H10A)=Sof(C11A)=Sof(H11A)=1-FVAR(1)
 Sof(N1)=Sof(C1)=Sof(C2)=Sof(H2)=Sof(C3)=Sof(H3)=Sof(C4)=Sof(H4)=Sof(C5)=
 Sof(H5)=Sof(C6)=Sof(C7)=Sof(C8)=Sof(H8)=Sof(C9)=Sof(H9)=Sof(C10)=Sof(H10)=
 Sof(C11)=Sof(H11)=FVAR(1)
 Fixed Sof: Cl1(0.5) Cl2(0.5) C42(0.5) H42A(0.5) H42B(0.5)
7.a Secondary CH2 refined with riding coordinates:
 C42(H42A,H42B)
7.b Aromatic/amide H refined with riding coordinates:
 C14(H14), C15(H15), C17(H17), C20(H20), C21(H21), C23(H23), C25(H25),
 C26(H26), C28(H28), C29(H29), C2(H2), C3(H3), C4(H4), C5(H5), C8(H8), C9(H9),
 C10(H10), C11(H11), C2A(H2A), C3A(H3A), C4A(H4A), C5A(H5A), C8A(H8A), C9A(H9A),
  C10A(H10A), C11A(H11A)
7.c Idealised Me refined as rotating group:
 C31(H31A,H31B,H31C), C32(H32A,H32B,H32C), C33(H33A,H33B,H33C), C35(H35A,H35B,
 H35C), C36(H36A,H36B,H36C), C37(H37A,H37B,H37C), C39(H39A,H39B,H39C), C40(H40A,
 H40B,H40C), C41(H41A,H41B,H41C)
;
_olex2_exptl_crystal_mounting_method 'Mounted on MiTeGen Dual-Thickness MicroMounts in paraffin oil.'
_olex2_submission_special_instructions 'No special instructions were received'

loop_
_space_group_symop_operation_xyz
'x, y, z'
'-x, -y, -z'

loop_
_atom_site_label
_atom_site_type_symbol
_atom_site_fract_x
_atom_site_fract_y
_atom_site_fract_z
_atom_site_U_iso_or_equiv
_atom_site_adp_type
_atom_site_occupancy
_atom_site_site_symmetry_order
_atom_site_calc_flag
_atom_site_refinement_flags_posn
_atom_site_refinement_flags_adp
_atom_site_refinement_flags_occupancy
_atom_site_disorder_assembly
_atom_site_disorder_group
N2 N 1.03074(16) 0.70002(10) 0.30320(8) 0.0260(3) Uani 1 1 d . . . . .
C12 C 0.93070(18) 0.63055(11) 0.20475(9) 0.0220(3) Uani 1 1 d . . . . .
C13 C 1.02600(18) 0.62036(11) 0.26922(9) 0.0229(3) Uani 1 1 d . . . . .
C14 C 1.11825(19) 0.53075(12) 0.29957(10) 0.0272(3) Uani 1 1 d . . . . .
H14 H 1.1837 0.5238 0.3429 0.033 Uiso 1 1 calc R . . . .
C15 C 1.1149(2) 0.45212(12) 0.26691(10) 0.0285(3) Uani 1 1 d . . . . .
H15 H 1.1787 0.3921 0.2885 0.034 Uiso 1 1 calc R . . . .
C16 C 1.0210(2) 0.45842(12) 0.20355(10) 0.0265(3) Uani 1 1 d . . . . .
C17 C 0.93148(19) 0.54889(11) 0.17430(9) 0.0241(3) Uani 1 1 d . . . . .
H17 H 0.8668 0.5554 0.1308 0.029 Uiso 1 1 calc R . . . .
C18 C 0.79645(18) 0.79356(11) 0.23162(9) 0.0225(3) Uani 1 1 d . . . . .
C19 C 0.90599(19) 0.77767(11) 0.29181(9) 0.0243(3) Uani 1 1 d . . . . .
C20 C 0.8926(2) 0.84120(13) 0.33999(11) 0.0321(4) Uani 1 1 d . . . . .
H20 H 0.9712 0.8340 0.3785 0.039 Uiso 1 1 calc R . . . .
C21 C 0.7658(2) 0.91434(13) 0.33181(11) 0.0331(4) Uani 1 1 d . . . . .
H21 H 0.7603 0.9569 0.3648 0.040 Uiso 1 1 calc R . . . .
C22 C 0.6460(2) 0.92793(12) 0.27703(10) 0.0269(3) Uani 1 1 d . . . . .
C23 C 0.66790(19) 0.86732(11) 0.22713(9) 0.0239(3) Uani 1 1 d . . . . .
H23 H 0.5911 0.8765 0.1877 0.029 Uiso 1 1 calc R . . . .
C24 C 1.13364(19) 0.68440(12) 0.36830(9) 0.0249(3) Uani 1 1 d . . . . .
C25 C 1.3059(2) 0.71629(12) 0.35229(10) 0.0282(3) Uani 1 1 d . . . . .
H25 H 1.3569 0.7473 0.2982 0.034 Uiso 1 1 calc R . . . .
C26 C 1.4050(2) 0.70326(12) 0.41476(10) 0.0289(3) Uani 1 1 d . . . . .
H26 H 1.5234 0.7254 0.4026 0.035 Uiso 1 1 calc R . . . .
C27 C 1.33470(19) 0.65845(11) 0.49502(9) 0.0249(3) Uani 1 1 d . . . . .
C28 C 1.1614(2) 0.62457(13) 0.50929(10) 0.0308(4) Uani 1 1 d . . . . .
H28 H 1.1099 0.5924 0.5631 0.037 Uiso 1 1 calc R . . . .
C29 C 1.0631(2) 0.63665(14) 0.44717(10) 0.0318(4) Uani 1 1 d . . . . .
H29 H 0.9460 0.6120 0.4587 0.038 Uiso 1 1 calc R . . . .
C30 C 1.0215(2) 0.37469(13) 0.16415(11) 0.0361(4) Uani 1 1 d . . . . .
C31 C 0.8390(3) 0.35572(14) 0.14664(13) 0.0449(5) Uani 1 1 d . . . . .
H31A H 0.7593 0.3362 0.1968 0.067 Uiso 1 1 calc GR . . . .
H31B H 0.8416 0.3002 0.1233 0.067 Uiso 1 1 calc GR . . . .
H31C H 0.7994 0.4186 0.1086 0.067 Uiso 1 1 calc GR . . . .
C32 C 1.1428(3) 0.41118(19) 0.08463(14) 0.0577(6) Uani 1 1 d . . . . .
H32A H 1.1064 0.4782 0.0512 0.087 Uiso 1 1 calc GR . . . .
H32B H 1.1377 0.3614 0.0561 0.087 Uiso 1 1 calc GR . . . .
H32C H 1.2620 0.4172 0.0958 0.087 Uiso 1 1 calc GR . . . .
C33 C 1.0839(4) 0.27260(16) 0.21823(15) 0.0644(7) Uani 1 1 d . . . . .
H33A H 1.2063 0.2801 0.2243 0.097 Uiso 1 1 calc GR . . . .
H33B H 1.0710 0.2191 0.1938 0.097 Uiso 1 1 calc GR . . . .
H33C H 1.0144 0.2533 0.2712 0.097 Uiso 1 1 calc GR . . . .
C34 C 0.5048(2) 1.00827(13) 0.27239(11) 0.0338(4) Uani 1 1 d . . . . .
C35 C 0.5905(3) 1.11611(14) 0.24081(13) 0.0474(5) Uani 1 1 d . . . . .
H35A H 0.6751 1.1211 0.2762 0.071 Uiso 1 1 calc GR . . . .
H35B H 0.5015 1.1675 0.2398 0.071 Uiso 1 1 calc GR . . . .
H35C H 0.6496 1.1285 0.1862 0.071 Uiso 1 1 calc GR . . . .
C36 C 0.3723(2) 1.00206(15) 0.21713(12) 0.0429(5) Uani 1 1 d . . . . .
H36A H 0.4308 1.0158 0.1623 0.064 Uiso 1 1 calc GR . . . .
H36B H 0.2832 1.0532 0.2172 0.064 Uiso 1 1 calc GR . . . .
H36C H 0.3178 0.9332 0.2364 0.064 Uiso 1 1 calc GR . . . .
C37 C 0.4057(3) 0.99181(15) 0.35641(12) 0.0442(5) Uani 1 1 d . . . . .
H37A H 0.3497 0.9234 0.3769 0.066 Uiso 1 1 calc GR . . . .
H37B H 0.3171 1.0440 0.3529 0.066 Uiso 1 1 calc GR . . . .
H37C H 0.4869 0.9975 0.3930 0.066 Uiso 1 1 calc GR . . . .
C38 C 1.4390(2) 0.65004(13) 0.56476(10) 0.0291(3) Uani 1 1 d . . . . .
C39 C 1.3960(4) 0.7410(2) 0.59339(17) 0.0754(9) Uani 1 1 d . . . . .
H39A H 1.4254 0.8049 0.5488 0.113 Uiso 1 1 calc GR . . . .
H39B H 1.4631 0.7382 0.6374 0.113 Uiso 1 1 calc GR . . . .
H39C H 1.2718 0.7388 0.6125 0.113 Uiso 1 1 calc GR . . . .
C40 C 1.3953(3) 0.55062(18) 0.63394(12) 0.0541(6) Uani 1 1 d . . . . .
H40A H 1.2724 0.5491 0.6551 0.081 Uiso 1 1 calc GR . . . .
H40B H 1.4670 0.5465 0.6767 0.081 Uiso 1 1 calc GR . . . .
H40C H 1.4184 0.4921 0.6146 0.081 Uiso 1 1 calc GR . . . .
C41 C 1.6337(2) 0.6497(2) 0.53823(13) 0.0557(6) Uani 1 1 d . . . . .
H41A H 1.6588 0.5936 0.5163 0.084 Uiso 1 1 calc GR . . . .
H41B H 1.6971 0.6401 0.5846 0.084 Uiso 1 1 calc GR . . . .
H41C H 1.6701 0.7154 0.4968 0.084 Uiso 1 1 calc GR . . . .
B1 B 0.8300(2) 0.73394(13) 0.16752(11) 0.0242(4) Uani 1 1 d . . . . .
N1 N 0.9465(16) 0.8048(13) 0.0888(6) 0.0250(9) Uani 0.649(12) 1 d D U P A 1
C1 C 0.663(2) 0.7210(15) 0.1242(9) 0.0221(12) Uani 0.649(12) 1 d D U P A 1
C2 C 0.5076(14) 0.6617(12) 0.1532(6) 0.0286(16) Uani 0.649(12) 1 d D U P A 1
H2 H 0.4799 0.6266 0.2093 0.034 Uiso 0.649(12) 1 calc R . P A 1
C3 C 0.3950(11) 0.6546(7) 0.0999(5) 0.0318(14) Uani 0.649(12) 1 d D U P A 1
H3 H 0.2901 0.6150 0.1197 0.038 Uiso 0.649(12) 1 calc R . P A 1
C4 C 0.4354(11) 0.7051(7) 0.0179(4) 0.0341(14) Uani 0.649(12) 1 d D U P A 1
H4 H 0.3575 0.6999 -0.0181 0.041 Uiso 0.649(12) 1 calc R . P A 1
C5 C 0.5884(11) 0.7630(8) -0.0121(5) 0.0325(14) Uani 0.649(12) 1 d D U P A 1
H5 H 0.6144 0.7982 -0.0682 0.039 Uiso 0.649(12) 1 calc R . P A 1
C6 C 0.7028(15) 0.7689(12) 0.0406(6) 0.0237(13) Uani 0.649(12) 1 d D U P A 1
C7 C 0.8743(12) 0.8202(11) 0.0204(6) 0.0260(13) Uani 0.649(12) 1 d D U P A 1
C8 C 0.9562(11) 0.8821(8) -0.0544(5) 0.0371(15) Uani 0.649(12) 1 d D U P A 1
H8 H 0.9029 0.8940 -0.1020 0.044 Uiso 0.649(12) 1 calc R . P A 1
C9 C 1.1174(10) 0.9255(5) -0.0567(4) 0.0398(16) Uani 0.649(12) 1 d D U P A 1
H9 H 1.1769 0.9679 -0.1064 0.048 Uiso 0.649(12) 1 calc R . P A 1
C10 C 1.1907(9) 0.9070(6) 0.0134(4) 0.0383(13) Uani 0.649(12) 1 d D U P A 1
H10 H 1.3021 0.9354 0.0121 0.046 Uiso 0.649(12) 1 calc R . P A 1
C11 C 1.1015(11) 0.8466(7) 0.0858(5) 0.0318(13) Uani 0.649(12) 1 d D U P A 1
H11 H 1.1519 0.8349 0.1341 0.038 Uiso 0.649(12) 1 calc R . P A 1
Cl1 Cl -0.0206(2) 1.07738(14) 0.47563(11) 0.0779(4) Uani 0.5 1 d . . P B -1
N1A N 0.674(3) 0.714(2) 0.1257(14) 0.0221(12) Uani 0.351(12) 1 d D U P A 2
C1A C 0.943(4) 0.812(3) 0.0791(15) 0.0250(9) Uani 0.351(12) 1 d D U P A 2
C2A C 1.110(2) 0.8597(14) 0.0634(8) 0.029(2) Uani 0.351(12) 1 d D U P A 2
H2A H 1.1784 0.8524 0.1059 0.035 Uiso 0.351(12) 1 calc R . P A 2
C3A C 1.1729(15) 0.9174(9) -0.0155(7) 0.032(2) Uani 0.351(12) 1 d D U P A 2
H3A H 1.2843 0.9504 -0.0272 0.038 Uiso 0.351(12) 1 calc R . P A 2
C4A C 1.0727(16) 0.9267(12) -0.0766(8) 0.032(2) Uani 0.351(12) 1 d D U P A 2
H4A H 1.1146 0.9678 -0.1300 0.038 Uiso 0.351(12) 1 calc R . P A 2
C5A C 0.9121(18) 0.8770(15) -0.0613(9) 0.029(2) Uani 0.351(12) 1 d D U P A 2
H5A H 0.8491 0.8803 -0.1047 0.035 Uiso 0.351(12) 1 calc R . P A 2
C6A C 0.842(2) 0.822(2) 0.0171(11) 0.022(2) Uani 0.351(12) 1 d D U P A 2
C7A C 0.680(3) 0.762(3) 0.0449(12) 0.025(3) Uani 0.351(12) 1 d D U P A 2
C8A C 0.552(2) 0.7469(15) -0.0007(9) 0.025(2) Uani 0.351(12) 1 d D U P A 2
H8A H 0.5621 0.7775 -0.0575 0.030 Uiso 0.351(12) 1 calc R . P A 2
C9A C 0.4115(16) 0.6855(11) 0.0424(8) 0.028(2) Uani 0.351(12) 1 d D U P A 2
H9A H 0.3218 0.6725 0.0147 0.033 Uiso 0.351(12) 1 calc R . P A 2
C10A C 0.398(2) 0.6425(14) 0.1246(7) 0.028(2) Uani 0.351(12) 1 d D U P A 2
H10A H 0.2991 0.6017 0.1538 0.034 Uiso 0.351(12) 1 calc R . P A 2
C11A C 0.531(3) 0.659(2) 0.1642(11) 0.025(2) Uani 0.351(12) 1 d D U P A 2
H11A H 0.5191 0.6312 0.2212 0.030 Uiso 0.351(12) 1 calc R . P A 2
Cl2 Cl -0.08313(18) 0.85716(11) 0.54059(8) 0.0623(3) Uani 0.5 1 d . . P B -1
C42 C 0.0393(8) 0.9635(7) 0.5429(4) 0.081(2) Uani 0.5 1 d . . P B -1
H42A H 0.0218 0.9680 0.5980 0.097 Uiso 0.5 1 calc R . P B -1
H42B H 0.1642 0.9529 0.5296 0.097 Uiso 0.5 1 calc R . P B -1

loop_
_atom_site_aniso_label
_atom_site_aniso_U_11
_atom_site_aniso_U_22
_atom_site_aniso_U_33
_atom_site_aniso_U_23
_atom_site_aniso_U_13
_atom_site_aniso_U_12
N2 0.0255(6) 0.0263(7) 0.0323(7) -0.0159(6) -0.0094(5) 0.0048(5)
C12 0.0203(7) 0.0222(7) 0.0232(8) -0.0080(6) 0.0000(6) -0.0006(5)
C13 0.0203(7) 0.0229(7) 0.0275(8) -0.0113(6) -0.0019(6) 0.0009(5)
C14 0.0267(7) 0.0287(8) 0.0294(8) -0.0123(7) -0.0083(6) 0.0054(6)
C15 0.0307(8) 0.0246(8) 0.0324(9) -0.0109(7) -0.0089(7) 0.0088(6)
C16 0.0300(8) 0.0234(8) 0.0282(8) -0.0110(6) -0.0048(6) 0.0051(6)
C17 0.0249(7) 0.0249(8) 0.0240(8) -0.0094(6) -0.0049(6) 0.0022(6)
C18 0.0225(7) 0.0191(7) 0.0246(8) -0.0066(6) 0.0010(6) -0.0015(5)
C19 0.0235(7) 0.0215(7) 0.0285(8) -0.0099(6) -0.0010(6) -0.0004(6)
C20 0.0356(9) 0.0301(9) 0.0368(9) -0.0179(7) -0.0093(7) 0.0035(7)
C21 0.0423(9) 0.0268(8) 0.0352(9) -0.0178(7) -0.0031(7) 0.0037(7)
C22 0.0298(8) 0.0216(8) 0.0268(8) -0.0069(6) 0.0027(6) 0.0024(6)
C23 0.0236(7) 0.0207(7) 0.0252(8) -0.0056(6) 0.0002(6) 0.0003(6)
C24 0.0255(7) 0.0245(8) 0.0290(8) -0.0135(6) -0.0066(6) 0.0029(6)
C25 0.0293(8) 0.0282(8) 0.0254(8) -0.0066(6) -0.0027(6) -0.0038(6)
C26 0.0245(7) 0.0303(8) 0.0301(9) -0.0072(7) -0.0038(6) -0.0043(6)
C27 0.0255(7) 0.0227(8) 0.0279(8) -0.0096(6) -0.0042(6) 0.0024(6)
C28 0.0265(8) 0.0401(9) 0.0253(8) -0.0119(7) 0.0026(6) -0.0025(7)
C29 0.0215(7) 0.0428(10) 0.0337(9) -0.0172(8) -0.0004(6) -0.0018(7)
C30 0.0478(10) 0.0293(9) 0.0399(10) -0.0195(8) -0.0165(8) 0.0126(7)
C31 0.0577(12) 0.0297(9) 0.0579(13) -0.0238(9) -0.0218(10) 0.0023(8)
C32 0.0629(13) 0.0670(15) 0.0596(14) -0.0456(12) -0.0012(11) 0.0093(11)
C33 0.1051(19) 0.0369(11) 0.0743(16) -0.0357(11) -0.0536(15) 0.0357(12)
C34 0.0392(9) 0.0257(8) 0.0345(9) -0.0101(7) 0.0025(7) 0.0093(7)
C35 0.0600(12) 0.0260(9) 0.0525(12) -0.0125(9) 0.0054(10) 0.0108(8)
C36 0.0464(10) 0.0383(10) 0.0423(11) -0.0117(8) -0.0058(8) 0.0220(8)
C37 0.0481(11) 0.0424(11) 0.0403(11) -0.0157(9) 0.0052(8) 0.0161(8)
C38 0.0302(8) 0.0319(9) 0.0266(8) -0.0099(7) -0.0080(6) 0.0038(6)
C39 0.108(2) 0.0723(17) 0.0816(18) -0.0564(15) -0.0671(17) 0.0465(15)
C40 0.0520(12) 0.0585(14) 0.0387(11) 0.0063(10) -0.0174(9) -0.0074(10)
C41 0.0337(10) 0.0885(17) 0.0358(11) -0.0051(11) -0.0113(8) -0.0083(10)
B1 0.0257(8) 0.0224(8) 0.0245(9) -0.0083(7) -0.0020(7) 0.0027(6)
N1 0.0279(8) 0.018(2) 0.027(3) -0.007(2) 0.0032(15) 0.0032(12)
C1 0.0251(18) 0.019(3) 0.0230(9) -0.0077(11) -0.0033(9) 0.0090(17)
C2 0.027(3) 0.031(2) 0.028(3) -0.012(2) -0.002(2) 0.002(2)
C3 0.0275(17) 0.039(3) 0.033(4) -0.016(3) -0.008(3) 0.0059(16)
C4 0.034(3) 0.041(3) 0.029(3) -0.013(3) -0.011(2) 0.012(2)
C5 0.035(3) 0.034(4) 0.030(3) -0.011(2) -0.007(2) 0.012(2)
C6 0.030(3) 0.021(4) 0.021(2) -0.0082(18) -0.0016(18) 0.010(2)
C7 0.027(3) 0.0187(19) 0.028(2) -0.0061(15) 0.0059(19) 0.008(2)
C8 0.052(4) 0.022(2) 0.030(2) -0.0054(16) 0.011(2) 0.005(3)
C9 0.047(4) 0.0234(18) 0.040(4) -0.006(3) 0.018(2) 0.002(3)
C10 0.039(2) 0.025(2) 0.045(3) -0.010(3) 0.014(2) 0.0015(16)
C11 0.0325(18) 0.021(3) 0.040(3) -0.012(3) 0.009(2) -0.0003(15)
Cl1 0.0872(11) 0.0665(10) 0.0741(11) -0.0219(8) 0.0091(8) 0.0085(9)
N1A 0.0251(18) 0.019(3) 0.0230(9) -0.0077(11) -0.0033(9) 0.0090(17)
C1A 0.0279(8) 0.018(2) 0.027(3) -0.007(2) 0.0032(15) 0.0032(12)
C2A 0.027(3) 0.024(4) 0.031(6) -0.004(4) 0.002(4) 0.001(2)
C3A 0.031(4) 0.022(3) 0.036(6) -0.004(5) 0.007(4) 0.000(3)
C4A 0.032(4) 0.024(3) 0.034(4) -0.008(3) 0.007(3) 0.004(3)
C5A 0.030(4) 0.025(3) 0.030(3) -0.011(3) 0.007(3) 0.002(3)
C6A 0.025(5) 0.019(4) 0.023(3) -0.009(2) -0.001(3) 0.008(4)
C7A 0.024(4) 0.022(4) 0.027(3) -0.007(3) 0.001(3) 0.001(3)
C8A 0.028(5) 0.026(5) 0.020(4) -0.007(3) -0.003(3) 0.002(3)
C9A 0.022(3) 0.034(5) 0.026(5) -0.009(5) 0.000(4) -0.002(3)
C10A 0.026(3) 0.034(4) 0.024(5) -0.011(4) 0.000(4) 0.002(3)
C11A 0.023(4) 0.028(4) 0.025(4) -0.010(3) -0.005(3) 0.007(3)
Cl2 0.0766(8) 0.0652(8) 0.0606(7) -0.0386(6) -0.0173(6) 0.0090(6)
C42 0.053(3) 0.126(7) 0.101(5) -0.084(5) -0.021(3) 0.010(3)

loop_
_atom_type_symbol
_atom_type_description
_atom_type_scat_dispersion_real
_atom_type_scat_dispersion_imag
_atom_type_scat_source
C C 0.0033 0.0016 'International Tables Vol C Tables 4.2.6.8 and 6.1.1.4'
H H 0.0000 0.0000 'International Tables Vol C Tables 4.2.6.8 and 6.1.1.4'
B B 0.0013 0.0007 'International Tables Vol C Tables 4.2.6.8 and 6.1.1.4'
Cl Cl 0.1484 0.1585 'International Tables Vol C Tables 4.2.6.8 and 6.1.1.4'
N N 0.0061 0.0033 'International Tables Vol C Tables 4.2.6.8 and 6.1.1.4'

loop_
_geom_angle_atom_site_label_1
_geom_angle_atom_site_label_2
_geom_angle_atom_site_label_3
_geom_angle
C13 N2 C24 117.28(12)
C19 N2 C13 122.19(12)
C19 N2 C24 118.17(12)
C13 C12 B1 120.03(13)
C17 C12 C13 117.59(13)
C17 C12 B1 122.37(13)
C12 C13 N2 120.64(13)
C14 C13 N2 119.89(13)
C14 C13 C12 119.46(13)
C15 C14 C13 120.55(14)
C14 C15 C16 121.99(14)
C15 C16 C17 116.09(14)
C15 C16 C30 122.92(14)
C17 C16 C30 120.91(14)
C16 C17 C12 124.32(14)
C19 C18 B1 119.57(13)
C23 C18 C19 117.80(13)
C23 C18 B1 122.49(13)
C18 C19 N2 120.83(13)
C20 C19 N2 119.99(14)
C20 C19 C18 119.17(14)
C21 C20 C19 120.44(15)
C20 C21 C22 122.46(15)
C21 C22 C23 115.78(14)
C21 C22 C34 120.10(14)
C23 C22 C34 124.09(15)
C22 C23 C18 124.08(14)
C25 C24 N2 120.02(14)
C25 C24 C29 119.04(14)
C29 C24 N2 120.93(13)
C24 C25 C26 120.35(15)
C25 C26 C27 121.57(14)
C26 C27 C28 116.81(14)
C26 C27 C38 122.11(13)
C28 C27 C38 121.04(14)
C29 C28 C27 121.69(15)
C28 C29 C24 120.48(14)
C16 C30 C31 110.83(14)
C16 C30 C32 108.00(15)
C16 C30 C33 111.70(15)
C31 C30 C32 109.03(16)
C31 C30 C33 107.68(17)
C33 C30 C32 109.56(18)
C22 C34 C37 110.13(14)
C35 C34 C22 109.15(14)
C35 C34 C37 108.90(15)
C36 C34 C22 112.28(14)
C36 C34 C35 108.81(15)
C36 C34 C37 107.50(15)
C39 C38 C27 107.87(14)
C39 C38 C40 109.75(19)
C39 C38 C41 110.16(19)
C40 C38 C27 111.54(14)
C40 C38 C41 106.48(16)
C41 C38 C27 111.05(14)
C12 B1 C18 109.94(13)
C12 B1 C1 115.1(7)
C12 B1 C1A 111.4(14)
C18 B1 C1 115.5(8)
C18 B1 C1A 110.5(14)
N1 B1 C12 108.6(7)
N1 B1 C18 109.5(7)
N1 B1 C1 97.2(4)
N1A B1 C12 111.0(12)
N1A B1 C18 119.0(12)
N1A B1 C1A 94.1(8)
C7 N1 B1 113.7(7)
C11 N1 B1 126.4(7)
C11 N1 C7 119.9(8)
C2 C1 B1 132.2(10)
C6 C1 B1 108.6(9)
C6 C1 C2 118.4(11)
C3 C2 C1 120.0(9)
C4 C3 C2 120.2(6)
C5 C4 C3 120.7(6)
C6 C5 C4 119.4(7)
C1 C6 C7 111.3(10)
C5 C6 C1 121.1(9)
C5 C6 C7 127.5(8)
N1 C7 C6 108.9(9)
N1 C7 C8 121.7(7)
C8 C7 C6 129.2(8)
C9 C8 C7 117.8(6)
C10 C9 C8 119.6(5)
C9 C10 C11 119.8(5)
N1 C11 C10 121.1(7)
C7A N1A B1 117.4(16)
C11A N1A B1 124.7(16)
C11A N1A C7A 117.7(18)
C2A C1A B1 130.8(15)
C6A C1A B1 108.1(15)
C6A C1A C2A 121.0(18)
C3A C2A C1A 118.8(13)
C4A C3A C2A 119.8(10)
C3A C4A C5A 121.1(10)
C4A C5A C6A 120.7(11)
C1A C6A C7A 112.4(17)
C5A C6A C1A 118.4(14)
C5A C6A C7A 128.8(15)
N1A C7A C6A 107.9(17)
N1A C7A C8A 123.2(15)
C8A C7A C6A 128.8(16)
C9A C8A C7A 115.9(12)
C10A C9A C8A 121.3(11)
C9A C10A C11A 119.1(12)
N1A C11A C10A 122.5(17)
Cl1 C42 Cl2 111.6(3)

loop_
_geom_bond_atom_site_label_1
_geom_bond_atom_site_label_2
_geom_bond_distance
N2 C13 1.4163(18)
N2 C19 1.4142(19)
N2 C24 1.4401(19)
C12 C13 1.404(2)
C12 C17 1.397(2)
C12 B1 1.599(2)
C13 C14 1.401(2)
C14 C15 1.386(2)
C15 C16 1.391(2)
C16 C17 1.395(2)
C16 C30 1.530(2)
C18 C19 1.405(2)
C18 C23 1.404(2)
C18 B1 1.600(2)
C19 C20 1.403(2)
C20 C21 1.385(2)
C21 C22 1.393(2)
C22 C23 1.396(2)
C22 C34 1.536(2)
C24 C25 1.381(2)
C24 C29 1.382(2)
C25 C26 1.387(2)
C26 C27 1.396(2)
C27 C28 1.397(2)
C27 C38 1.531(2)
C28 C29 1.380(2)
C30 C31 1.531(3)
C30 C32 1.534(3)
C30 C33 1.532(3)
C34 C35 1.536(3)
C34 C36 1.526(3)
C34 C37 1.537(2)
C38 C39 1.517(3)
C38 C40 1.520(3)
C38 C41 1.528(2)
B1 N1 1.596(11)
B1 C1 1.626(15)
B1 N1A 1.57(2)
B1 C1A 1.72(2)
N1 C7 1.350(10)
N1 C11 1.330(10)
C1 C2 1.411(14)
C1 C6 1.408(13)
C2 C3 1.390(7)
C3 C4 1.389(6)
C4 C5 1.389(6)
C5 C6 1.386(10)
C6 C7 1.466(6)
C7 C8 1.400(9)
C8 C9 1.385(7)
C9 C10 1.376(6)
C10 C11 1.387(6)
Cl1 C42 1.730(8)
N1A C7A 1.36(2)
N1A C11A 1.33(2)
C1A C2A 1.42(2)
C1A C6A 1.40(2)
C2A C3A 1.393(10)
C3A C4A 1.382(10)
C4A C5A 1.385(11)
C5A C6A 1.391(16)
C6A C7A 1.460(11)
C7A C8A 1.411(17)
C8A C9A 1.375(10)
C9A C10A 1.373(9)
C10A C11A 1.375(12)
Cl2 C42 1.773(7)
